data_1535593
loop_
_publ_author_name
'Hoppe, R.'
'Baier, R.'

_publ_section_title
;
 Ein neues Oxozincat: Ueber K Na Zn O2
;
_journal_name_full 'Zeitschrift fuer Anorganische und Allgemeine Chemie'
_journal_page_first 161
_journal_page_last 175
_journal_volume 511
_journal_year 1984
_chemical_formula_sum 'K Na O2 Zn'
_chemical_name_systematic 'Na K Zn O2'
_space_group_IT_number 14
_symmetry_space_group_name_Hall '-P 2ybc'
_symmetry_space_group_name_H-M 'P 1 21/c 1'
_cell_angle_alpha 90
_cell_angle_beta 103.73
_cell_angle_gamma 90
_cell_formula_units_Z 4
_cell_length_a 5.824
_cell_length_b 9.7
_cell_length_c 5.513
_cell_volume 302.545
_citation_journal_id_ASTM ZAACAB
_cod_data_source_file Hoppe_ZAACAB_1984_613.cif
_cod_data_source_block K1Na1O2Zn1
_cod_original_cell_volume 302.5453
_cod_original_formula_sum 'K1 Na1 O2 Zn1'
_cod_database_code 1535593

loop_
_symmetry_equiv_pos_as_xyz
x,y,z
-x,y+1/2,-z+1/2
-x,-y,-z
x,-y-1/2,z-1/2

loop_
_atom_site_label
_atom_site_type_symbol
_atom_site_fract_x
_atom_site_fract_y
_atom_site_fract_z
_atom_site_occupancy
_atom_site_U_iso_or_equiv
Zn1 Zn+2 0.2477 0.2416 0.9948 1 0.0
O2 O-2 0.9456 0.852 0.2998 1 0.0
K1 K+1 0.2435 0.6232 0.4851 1 0.0
Na1 Na+1 0.7595 0.4774 0.9934 1 0.0
O1 O-2 0.4131 0.1355 0.2966 1 0.0
